data_1504543
loop_
_publ_author_name
'Fridkin, Gil'
'Lubell, William D.'

_publ_section_title
;
 2-vinylpyrroles and pyrrolo[3,2-d]pyrimidines from direct addition of
 aldehydes to 4-amino-pyrrole-2-carboxylate derivatives.
;
_journal_issue 5
_journal_name_full 'Organic letters'
_journal_page_first 849
_journal_page_last 852
_journal_paper_doi 10.1021/ol702994g
_journal_volume 10
_journal_year 2008
_chemical_absolute_configuration rmad
_chemical_compound_source 'Synthesized by the authors. See text'
_chemical_formula_moiety 'C32 H33 N3 O3'
_chemical_formula_sum 'C32 H33 N3 O3'
_chemical_formula_weight 507.61
_chemical_name_systematic
; 
 ? 
;
_space_group_IT_number 4
_symmetry_cell_setting monoclinic
_symmetry_space_group_name_Hall 'P 2yb'
_symmetry_space_group_name_H-M 'P 1 21 1'
_atom_sites_solution_hydrogens geom
_atom_sites_solution_primary direct
_atom_sites_solution_secondary difmap
_audit_creation_method SHELXL-97
_cell_angle_alpha 90.00
_cell_angle_beta 99.554(1)
_cell_angle_gamma 90.00
_cell_formula_units_Z 2
_cell_length_a 8.1224(2)
_cell_length_b 11.7357(3)
_cell_length_c 14.3728(3)
_cell_measurement_reflns_used 6374
_cell_measurement_temperature 100(2)
_cell_measurement_theta_max 130.9
_cell_measurement_theta_min 6.2
_cell_volume 1351.04(6)
_computing_cell_refinement 'APEX2 (Bruker, 2006)'
_computing_data_collection 'APEX2 (Bruker, 2006)'
_computing_data_reduction 'SAINT (Bruker, 2006)'
_computing_molecular_graphics 'SHELXTL (Bruker, 1997)'
_computing_publication_material 'UdMX (local program)'
_computing_structure_refinement 'SHELXL97 (Sheldrick, 1997)'
_computing_structure_solution 'SHELXS97 (Sheldrick, 1997)'
_diffrn_ambient_temperature 100(2)
_diffrn_detector_area_resol_mean 5.5
_diffrn_measured_fraction_theta_full 0.958
_diffrn_measured_fraction_theta_max 0.958
_diffrn_measurement_device_type 'Bruker Microstar'
_diffrn_measurement_method \w
_diffrn_radiation_monochromator 'Helios optics'
_diffrn_radiation_source 'Micro source'
_diffrn_radiation_type CuK\a
_diffrn_radiation_wavelength 1.54178
_diffrn_reflns_av_R_equivalents 0.041
_diffrn_reflns_av_sigmaI/netI 0.0410
_diffrn_reflns_limit_h_max 9
_diffrn_reflns_limit_h_min -9
_diffrn_reflns_limit_k_max 13
_diffrn_reflns_limit_k_min -12
_diffrn_reflns_limit_l_max 17
_diffrn_reflns_limit_l_min -17
_diffrn_reflns_number 20933
_diffrn_reflns_theta_full 67.56
_diffrn_reflns_theta_max 67.56
_diffrn_reflns_theta_min 3.12
_diffrn_standards_decay_% 0.00
_diffrn_standards_number 5
_exptl_absorpt_coefficient_mu 0.641
_exptl_absorpt_correction_T_max 0.9800
_exptl_absorpt_correction_T_min 0.7500
_exptl_absorpt_correction_type multi-scan
_exptl_absorpt_process_details 'Sadabs (Sheldrick,1996)'
_exptl_crystal_colour Colorless
_exptl_crystal_density_diffrn 1.248
_exptl_crystal_density_method 'not measured'
_exptl_crystal_description platelet
_exptl_crystal_F_000 540
_exptl_crystal_size_max 0.16
_exptl_crystal_size_mid 0.08
_exptl_crystal_size_min 0.04
_refine_diff_density_max 0.115
_refine_diff_density_min -0.163
_refine_diff_density_rms 0.034
_refine_ls_abs_structure_details 'Flack H D (1983), 1931 Friedel Pairs'
_refine_ls_abs_structure_Flack 0.10(17)
_refine_ls_extinction_method none
_refine_ls_goodness_of_fit_ref 1.053
_refine_ls_hydrogen_treatment mixed
_refine_ls_matrix_type full
_refine_ls_number_parameters 354
_refine_ls_number_reflns 4501
_refine_ls_number_restraints 1
_refine_ls_restrained_S_all 1.053
_refine_ls_R_factor_all 0.0401
_refine_ls_R_factor_gt 0.0313
_refine_ls_shift/su_max 0.000
_refine_ls_shift/su_mean 0.000
_refine_ls_structure_factor_coef Fsqd
_refine_ls_weighting_details 'calc w=1/[\s^2^(Fo^2^)+(0.0285P)^2^] where P=(Fo^2^+2Fc^2^)/3'
_refine_ls_weighting_scheme calc
_refine_ls_wR_factor_gt 0.0631
_refine_ls_wR_factor_ref 0.0650
_reflns_number_gt 3846
_reflns_number_total 4501
_reflns_threshold_expression I>2\s(I)
_cod_data_source_file ol702994g-file003.cif
_cod_data_source_block lube34
_cod_depositor_comments
;
The following automatic conversions were performed:

'_symmetry_cell_setting' value 'Monoclinic' changed to 'monoclinic'
according to /home/saulius/struct/CIF-dictionaries/cif_core.dic
dictionary named 'cif_core.dic' version 2.4.1 from
2010-06-29.

'_geom_bond_publ_flag' value 'Y' changed to 'y'
according to /home/saulius/struct/CIF-dictionaries/cif_core.dic
dictionary named 'cif_core.dic' version 2.4.1 from 2010-06-29 (41
time).

'_geom_angle_publ_flag' value 'Y' changed to 'y' according to
/home/saulius/struct/CIF-dictionaries/cif_core.dic dictionary named
'cif_core.dic' version 2.4.1 from 2010-06-29 (55
times).

'_geom_torsion_publ_flag' value 'Y' changed to 'y' according
to /home/saulius/struct/CIF-dictionaries/cif_core.dic dictionary
named 'cif_core.dic' version 2.4.1 from 2010-06-29 (69 times).

Automatic conversion script
Id: cif_fix_values 1715 2011-07-08 13:25:40Z adriana 
;
_cod_original_sg_symbol_H-M P21
_cod_database_code 1504543

loop_
_symmetry_equiv_pos_as_xyz
'x, y, z'
'-x, y+1/2, -z'

loop_
_atom_site_label
_atom_site_type_symbol
_atom_site_fract_x
_atom_site_fract_y
_atom_site_fract_z
_atom_site_U_iso_or_equiv
_atom_site_adp_type
_atom_site_occupancy
_atom_site_symmetry_multiplicity
_atom_site_calc_flag
_atom_site_refinement_flags
N1 N -0.24279(16) 0.72075(14) -0.02871(10) 0.0241(4) Uani 1 1 d .
H1 H -0.352(2) 0.7074(18) -0.0478(12) 0.032(5) Uiso 1 1 d .
C2 C -0.11108(17) 0.66646(18) -0.05768(11) 0.0233(4) Uani 1 1 d .
C3 C 0.03141(18) 0.69784(17) 0.00495(11) 0.0248(4) Uani 1 1 d .
C4 C -0.01554(19) 0.77190(17) 0.07269(12) 0.0253(4) Uani 1 1 d .
H4 H 0.0562 0.8067 0.1237 0.030 Uiso 1 1 calc R
C5 C -0.18651(19) 0.78414(17) 0.05047(12) 0.0241(4) Uani 1 1 d .
N6 N 0.19477(14) 0.65705(15) 0.00040(9) 0.0255(4) Uani 1 1 d .
C7 C 0.29402(18) 0.70826(18) -0.05628(11) 0.0247(4) Uani 1 1 d .
O7 O 0.42120(12) 0.66175(12) -0.07506(7) 0.0280(3) Uani 1 1 d .
N8 N 0.24043(17) 0.81164(15) -0.09056(10) 0.0279(4) Uani 1 1 d .
H8 H 0.155(2) 0.8420(19) -0.0697(13) 0.038(6) Uiso 1 1 d .
C21 C -0.11889(19) 0.58930(18) -0.13721(12) 0.0262(4) Uani 1 1 d .
H21 H -0.0393 0.5293 -0.1289 0.031 Uiso 1 1 calc R
C22 C -0.22034(19) 0.58965(18) -0.21996(12) 0.0261(4) Uani 1 1 d .
C23 C -0.2059(2) 0.4979(2) -0.29147(13) 0.0351(5) Uani 1 1 d .
H23A H -0.1122 0.4476 -0.2674 0.053 Uiso 1 1 calc R
H23B H -0.1866 0.5330 -0.3506 0.053 Uiso 1 1 calc R
H23C H -0.3094 0.4535 -0.3030 0.053 Uiso 1 1 calc R
C24 C -0.3510(2) 0.6786(2) -0.25001(12) 0.0334(5) Uani 1 1 d .
H24A H -0.4604 0.6496 -0.2409 0.050 Uiso 1 1 calc R
H24B H -0.3537 0.6968 -0.3168 0.050 Uiso 1 1 calc R
H24C H -0.3244 0.7475 -0.2120 0.050 Uiso 1 1 calc R
C51 C -0.30114(19) 0.84601(17) 0.10015(12) 0.0248(4) Uani 1 1 d .
O51 O -0.45098(13) 0.83982(12) 0.08416(8) 0.0317(3) Uani 1 1 d .
O52 O -0.21240(13) 0.91194(12) 0.16799(8) 0.0290(3) Uani 1 1 d .
C53 C -0.3015(2) 0.95537(19) 0.23902(12) 0.0318(5) Uani 1 1 d .
H53A H -0.4210 0.9645 0.2119 0.038 Uiso 1 1 calc R
H53B H -0.2567 1.0311 0.2604 0.038 Uiso 1 1 calc R
C54 C -0.28415(19) 0.87500(19) 0.32195(13) 0.0309(5) Uani 1 1 d .
C55 C -0.3408(2) 0.9091(2) 0.40387(13) 0.0388(6) Uani 1 1 d .
H55 H -0.3850 0.9836 0.4078 0.047 Uiso 1 1 calc R
C56 C -0.3331(2) 0.8357(2) 0.47924(13) 0.0469(6) Uani 1 1 d .
H56 H -0.3719 0.8599 0.5349 0.056 Uiso 1 1 calc R
C57 C -0.2692(2) 0.7273(2) 0.47441(14) 0.0489(7) Uani 1 1 d .
H57 H -0.2669 0.6762 0.5259 0.059 Uiso 1 1 calc R
C58 C -0.2084(2) 0.6933(2) 0.39429(13) 0.0412(6) Uani 1 1 d .
H58 H -0.1617 0.6195 0.3912 0.049 Uiso 1 1 calc R
C59 C -0.2158(2) 0.76731(19) 0.31869(13) 0.0344(5) Uani 1 1 d .
H59 H -0.1735 0.7439 0.2639 0.041 Uiso 1 1 calc R
C61 C 0.2483(2) 0.55296(18) 0.05217(12) 0.0274(5) Uani 1 1 d .
H61A H 0.3615 0.5324 0.0408 0.033 Uiso 1 1 calc R
H61B H 0.1718 0.4902 0.0277 0.033 Uiso 1 1 calc R
C62 C 0.25112(18) 0.56464(18) 0.15705(12) 0.0256(5) Uani 1 1 d .
C63 C 0.1730(2) 0.48462(18) 0.20598(12) 0.0299(5) Uani 1 1 d .
H63 H 0.1186 0.4213 0.1730 0.036 Uiso 1 1 calc R
C64 C 0.1727(2) 0.4953(2) 0.30174(13) 0.0363(5) Uani 1 1 d .
H64 H 0.1178 0.4399 0.3339 0.044 Uiso 1 1 calc R
C65 C 0.2525(2) 0.5865(2) 0.35057(13) 0.0351(5) Uani 1 1 d .
H65 H 0.2520 0.5945 0.4163 0.042 Uiso 1 1 calc R
C66 C 0.3330(2) 0.6663(2) 0.30323(12) 0.0324(5) Uani 1 1 d .
H66 H 0.3897 0.7283 0.3369 0.039 Uiso 1 1 calc R
C67 C 0.33165(19) 0.65627(19) 0.20753(12) 0.0275(4) Uani 1 1 d .
H67 H 0.3859 0.7122 0.1756 0.033 Uiso 1 1 calc R
C81 C 0.32899(19) 0.88103(18) -0.14974(12) 0.0276(5) Uani 1 1 d .
H81 H 0.4511 0.8654 -0.1314 0.033 Uiso 1 1 calc R
C82 C 0.2988(2) 1.00596(19) -0.12820(14) 0.0336(5) Uani 1 1 d .
H82A H 0.1795 1.0231 -0.1449 0.050 Uiso 1 1 calc R
H82B H 0.3621 1.0546 -0.1651 0.050 Uiso 1 1 calc R
H82C H 0.3356 1.0204 -0.0608 0.050 Uiso 1 1 calc R
C83 C 0.27935(18) 0.85293(18) -0.25388(13) 0.0285(5) Uani 1 1 d .
C84 C 0.3495(2) 0.9143(2) -0.32067(13) 0.0356(5) Uani 1 1 d .
H84 H 0.4300 0.9717 -0.3003 0.043 Uiso 1 1 calc R
C85 C 0.3036(2) 0.8928(2) -0.41606(14) 0.0435(6) Uani 1 1 d .
H85 H 0.3511 0.9365 -0.4605 0.052 Uiso 1 1 calc R
C86 C 0.1895(3) 0.8086(2) -0.44716(14) 0.0464(6) Uani 1 1 d .
H86 H 0.1577 0.7940 -0.5127 0.056 Uiso 1 1 calc R
C87 C 0.1222(2) 0.7458(2) -0.38154(14) 0.0438(6) Uani 1 1 d .
H87 H 0.0457 0.6862 -0.4020 0.053 Uiso 1 1 calc R
C88 C 0.1651(2) 0.76887(19) -0.28614(13) 0.0341(5) Uani 1 1 d .
H88 H 0.1151 0.7261 -0.2421 0.041 Uiso 1 1 calc R

loop_
_atom_site_aniso_label
_atom_site_aniso_U_11
_atom_site_aniso_U_22
_atom_site_aniso_U_33
_atom_site_aniso_U_23
_atom_site_aniso_U_13
_atom_site_aniso_U_12
N1 0.0173(7) 0.0272(11) 0.0287(8) 0.0005(7) 0.0063(6) -0.0007(7)
C2 0.0191(7) 0.0228(13) 0.0291(9) 0.0022(9) 0.0067(6) -0.0003(8)
C3 0.0178(7) 0.0278(14) 0.0300(9) 0.0026(8) 0.0077(6) 0.0016(7)
C4 0.0228(8) 0.0255(13) 0.0281(9) 0.0007(8) 0.0054(7) -0.0011(8)
C5 0.0232(8) 0.0216(13) 0.0291(9) 0.0020(8) 0.0088(7) 0.0002(8)
N6 0.0178(6) 0.0291(11) 0.0301(7) 0.0029(8) 0.0054(5) 0.0043(7)
C7 0.0180(7) 0.0271(14) 0.0287(9) -0.0028(8) 0.0032(6) -0.0013(8)
O7 0.0178(5) 0.0298(9) 0.0378(7) -0.0034(6) 0.0086(5) 0.0027(5)
N8 0.0209(7) 0.0269(12) 0.0385(9) 0.0039(8) 0.0124(6) 0.0051(7)
C21 0.0198(8) 0.0248(13) 0.0351(10) 0.0000(9) 0.0075(7) 0.0029(8)
C22 0.0226(8) 0.0240(13) 0.0334(10) 0.0007(9) 0.0098(7) -0.0020(8)
C23 0.0340(9) 0.0367(15) 0.0339(10) -0.0042(10) 0.0032(8) 0.0038(9)
C24 0.0285(8) 0.0395(16) 0.0315(9) 0.0004(10) 0.0028(7) 0.0031(9)
C51 0.0250(8) 0.0201(13) 0.0304(10) 0.0037(9) 0.0080(7) -0.0002(8)
O51 0.0216(6) 0.0336(10) 0.0421(7) -0.0025(6) 0.0117(5) 0.0006(6)
O52 0.0269(6) 0.0276(10) 0.0342(7) -0.0047(6) 0.0101(5) -0.0017(6)
C53 0.0324(9) 0.0285(15) 0.0372(11) -0.0063(10) 0.0140(8) 0.0013(9)
C54 0.0231(8) 0.0363(16) 0.0343(10) -0.0034(9) 0.0075(7) -0.0019(9)
C55 0.0302(9) 0.0527(17) 0.0335(11) -0.0084(11) 0.0056(8) 0.0012(10)
C56 0.0355(10) 0.076(2) 0.0299(11) -0.0042(12) 0.0063(8) 0.0027(12)
C57 0.0410(11) 0.067(2) 0.0387(12) 0.0149(13) 0.0051(9) -0.0021(12)
C58 0.0377(10) 0.0398(18) 0.0448(12) 0.0060(11) 0.0026(8) 0.0007(10)
C59 0.0342(9) 0.0354(16) 0.0344(11) -0.0017(10) 0.0083(8) -0.0006(10)
C61 0.0228(8) 0.0244(14) 0.0348(10) -0.0004(9) 0.0044(7) 0.0044(8)
C62 0.0175(8) 0.0264(14) 0.0328(10) 0.0015(9) 0.0035(7) 0.0042(8)
C63 0.0239(8) 0.0262(15) 0.0392(11) -0.0008(9) 0.0037(7) -0.0018(8)
C64 0.0346(9) 0.0359(15) 0.0392(11) 0.0089(11) 0.0083(8) -0.0036(10)
C65 0.0349(9) 0.0398(16) 0.0312(10) 0.0004(11) 0.0071(8) 0.0061(10)
C66 0.0283(8) 0.0311(14) 0.0368(10) -0.0044(10) 0.0024(7) 0.0031(9)
C67 0.0237(8) 0.0262(13) 0.0331(10) 0.0015(10) 0.0061(7) 0.0015(8)
C81 0.0195(7) 0.0292(15) 0.0352(10) 0.0005(9) 0.0077(7) 0.0015(8)
C82 0.0252(9) 0.0295(15) 0.0476(11) -0.0045(10) 0.0100(8) -0.0018(8)
C83 0.0205(8) 0.0252(14) 0.0407(10) -0.0008(9) 0.0073(7) 0.0047(8)
C84 0.0301(9) 0.0381(16) 0.0397(11) 0.0021(10) 0.0089(8) -0.0010(9)
C85 0.0443(10) 0.0481(19) 0.0402(12) 0.0048(12) 0.0131(9) 0.0062(11)
C86 0.0525(12) 0.0517(19) 0.0330(11) -0.0053(12) 0.0017(9) 0.0099(12)
C87 0.0444(11) 0.0351(17) 0.0484(12) -0.0049(11) -0.0028(9) 0.0014(10)
C88 0.0294(9) 0.0329(15) 0.0398(11) 0.0035(10) 0.0047(8) -0.0005(9)

loop_
_atom_type_symbol
_atom_type_description
_atom_type_scat_dispersion_real
_atom_type_scat_dispersion_imag
_atom_type_scat_source
C C 0.0181 0.0091 'International Tables Vol C Tables 4.2.6.8 and 6.1.1.4'
H H 0.0000 0.0000 'International Tables Vol C Tables 4.2.6.8 and 6.1.1.4'
N N 0.0311 0.0180 'International Tables Vol C Tables 4.2.6.8 and 6.1.1.4'
O O 0.0492 0.0322 'International Tables Vol C Tables 4.2.6.8 and 6.1.1.4'

loop_
_geom_angle_atom_site_label_1
_geom_angle_atom_site_label_2
_geom_angle_atom_site_label_3
_geom_angle
_geom_angle_publ_flag
C2 N1 C5 109.58(13) y
C2 N1 H1 127.40(12) ?
C5 N1 H1 121.70(12) ?
N1 C2 C3 106.74(15) y
N1 C2 C21 126.59(13) y
C3 C2 C21 126.66(14) y
C2 C3 C4 108.64(14) y
C2 C3 N6 124.25(16) y
C4 C3 N6 127.08(15) y
C5 C4 C3 106.42(15) y
C5 C4 H4 126.8 ?
C3 C4 H4 126.8 ?
N1 C5 C4 108.62(15) y
N1 C5 C51 121.61(14) y
C4 C5 C51 129.69(16) y
C7 N6 C3 121.54(15) y
C7 N6 C61 120.89(14) y
C3 N6 C61 117.38(13) y
O7 C7 N8 123.06(16) y
O7 C7 N6 121.95(18) y
N8 C7 N6 114.99(14) y
C7 N8 C81 123.73(14) y
C7 N8 H8 117.70(14) ?
C81 N8 H8 118.10(14) ?
C22 C21 C2 129.95(18) y
C22 C21 H21 115 ?
C2 C21 H21 115 ?
C21 C22 C24 124.30(18) y
C21 C22 C23 120.07(17) y
C24 C22 C23 115.62(15) y
C22 C23 H23A 109.5 ?
C22 C23 H23B 109.5 ?
H23A C23 H23B 109.5 ?
C22 C23 H23C 109.5 ?
H23A C23 H23C 109.5 ?
H23B C23 H23C 109.5 ?
C22 C24 H24A 109.5 ?
C22 C24 H24B 109.5 ?
H24A C24 H24B 109.5 ?
C22 C24 H24C 109.5 ?
H24A C24 H24C 109.5 ?
H24B C24 H24C 109.5 ?
O51 C51 O52 124.93(16) y
O51 C51 C5 125.78(16) y
O52 C51 C5 109.28(13) y
C51 O52 C53 116.27(12) y
O52 C53 C54 110.31(16) y
O52 C53 H53A 109.6 ?
C54 C53 H53A 109.6 ?
O52 C53 H53B 109.6 ?
C54 C53 H53B 109.6 ?
H53A C53 H53B 108.1 ?
C59 C54 C55 118.82(19) y
C59 C54 C53 121.97(16) y
C55 C54 C53 119.20(19) y
C56 C55 C54 120.5(2) y
C56 C55 H55 119.8 ?
C54 C55 H55 119.8 ?
C55 C56 C57 120.36(19) y
C55 C56 H56 119.8 ?
C57 C56 H56 119.8 ?
C56 C57 C58 119.7(2) y
C56 C57 H57 120.1 ?
C58 C57 H57 120.1 ?
C59 C58 C57 119.8(2) y
C59 C58 H58 120.1 ?
C57 C58 H58 120.1 ?
C58 C59 C54 120.76(18) y
C58 C59 H59 119.6 ?
C54 C59 H59 119.6 ?
N6 C61 C62 112.77(16) y
N6 C61 H61A 109 ?
C62 C61 H61A 109 ?
N6 C61 H61B 109 ?
C62 C61 H61B 109 ?
H61A C61 H61B 107.8 ?
C63 C62 C67 118.13(16) y
C63 C62 C61 120.79(17) y
C67 C62 C61 121.08(17) y
C64 C63 C62 121.31(19) y
C64 C63 H63 119.3 ?
C62 C63 H63 119.3 ?
C65 C64 C63 119.85(19) y
C65 C64 H64 120.1 ?
C63 C64 H64 120.1 ?
C64 C65 C66 119.65(17) y
C64 C65 H65 120.2 ?
C66 C65 H65 120.2 ?
C67 C66 C65 120.5(2) y
C67 C66 H66 119.8 ?
C65 C66 H66 119.8 ?
C66 C67 C62 120.61(19) y
C66 C67 H67 119.7 ?
C62 C67 H67 119.7 ?
N8 C81 C83 112.27(15) y
N8 C81 C82 107.95(14) y
C83 C81 C82 112.50(16) y
N8 C81 H81 108 ?
C83 C81 H81 108 ?
C82 C81 H81 108 ?
C81 C82 H82A 109.5 ?
C81 C82 H82B 109.5 ?
H82A C82 H82B 109.5 ?
C81 C82 H82C 109.5 ?
H82A C82 H82C 109.5 ?
H82B C82 H82C 109.5 ?
C88 C83 C84 117.78(17) y
C88 C83 C81 122.63(16) y
C84 C83 C81 119.58(17) y
C85 C84 C83 120.9(2) y
C85 C84 H84 119.5 ?
C83 C84 H84 119.5 ?
C86 C85 C84 120.6(2) y
C86 C85 H85 119.7 ?
C84 C85 H85 119.7 ?
C85 C86 C87 118.86(19) y
C85 C86 H86 120.6 ?
C87 C86 H86 120.6 ?
C86 C87 C88 120.7(2) y
C86 C87 H87 119.7 ?
C88 C87 H87 119.7 ?
C83 C88 C87 121.12(19) y
C83 C88 H88 119.4 ?
C87 C88 H88 119.4 ?

loop_
_geom_bond_atom_site_label_1
_geom_bond_atom_site_label_2
_geom_bond_distance
_geom_bond_publ_flag
N1 C2 1.368(2) y
N1 C5 1.373(2) y
N1 H1 0.896(17) ?
C2 C3 1.393(2) y
C2 C21 1.451(3) y
C3 C4 1.404(3) y
C3 N6 1.422(2) y
C4 C5 1.380(2) y
C4 H4 0.95 ?
C5 C51 1.458(2) y
N6 C7 1.376(2) y
N6 C61 1.459(2) y
C7 O7 1.237(2) y
C7 N8 1.354(3) y
N8 C81 1.451(2) y
N8 H8 0.87(2) ?
C21 C22 1.330(2) y
C21 H21 0.95 ?
C22 C24 1.500(3) y
C22 C23 1.506(3) y
C23 H23a 0.98 ?
C23 H23b 0.98 ?
C23 H23c 0.98 ?
C24 H24a 0.98 ?
C24 H24b 0.98 ?
C24 H24c 0.98 ?
C51 O51 1.2027(18) y
C51 O52 1.355(2) y
O52 C53 1.439(2) y
C53 C54 1.508(3) y
C53 H53a 0.99 ?
C53 H53b 0.99 ?
C54 C59 1.384(3) y
C54 C55 1.392(3) y
C55 C56 1.377(3) y
C55 H55 0.95 ?
C56 C57 1.381(4) y
C56 H56 0.95 ?
C57 C58 1.385(3) y
C57 H57 0.95 ?
C58 C59 1.384(3) y
C58 H58 0.95 ?
C59 H59 0.95 ?
C61 C62 1.510(2) y
C61 H61a 0.99 ?
C61 H61b 0.99 ?
C62 C63 1.388(3) y
C62 C67 1.398(3) y
C63 C64 1.382(3) y
C63 H63 0.95 ?
C64 C65 1.382(3) y
C64 H64 0.95 ?
C65 C66 1.384(3) y
C65 H65 0.95 ?
C66 C67 1.379(2) y
C66 H66 0.95 ?
C67 H67 0.95 ?
C81 C83 1.520(2) y
C81 C82 1.527(3) y
C81 H81 1 ?
C82 H82a 0.98 ?
C82 H82b 0.98 ?
C82 H82c 0.98 ?
C83 C88 1.381(3) y
C83 C84 1.395(3) y
C84 C85 1.383(3) y
C84 H84 0.95 ?
C85 C86 1.377(3) y
C85 H85 0.95 ?
C86 C87 1.379(3) y
C86 H86 0.95 ?
C87 C88 1.384(3) y
C87 H87 0.95 ?
C88 H88 0.95 ?

loop_
_geom_hbond_atom_site_label_D
_geom_hbond_atom_site_label_H
_geom_hbond_atom_site_label_A
_geom_hbond_distance_DH
_geom_hbond_distance_HA
_geom_hbond_distance_DA
_geom_hbond_angle_DHA
_geom_hbond_site_symmetry_A
N1 H1 O7 0.896(17) 1.898(18) 2.7872(16) 171.60(18) 1_455

loop_
_geom_torsion_atom_site_label_1
_geom_torsion_atom_site_label_2
_geom_torsion_atom_site_label_3
_geom_torsion_atom_site_label_4
_geom_torsion
_geom_torsion_publ_flag
C5 N1 C2 C3 -0.5(2) y
C5 N1 C2 C21 178.40(18) y
N1 C2 C3 C4 0.1(2) y
C21 C2 C3 C4 -178.75(19) y
N1 C2 C3 N6 178.42(17) y
C21 C2 C3 N6 -0.5(3) y
C2 C3 C4 C5 0.3(2) y
N6 C3 C4 C5 -177.96(18) y
C2 N1 C5 C4 0.7(2) y
C2 N1 C5 C51 -176.38(17) y
C3 C4 C5 N1 -0.6(2) y
C3 C4 C5 C51 176.17(19) y
C2 C3 N6 C7 85.5(2) y
C4 C3 N6 C7 -96.6(2) y
C2 C3 N6 C61 -89.6(2) y
C4 C3 N6 C61 88.4(2) y
C3 N6 C7 O7 -165.74(16) y
C61 N6 C7 O7 9.1(2) y
C3 N6 C7 N8 13.3(2) y
C61 N6 C7 N8 -171.82(15) y
O7 C7 N8 C81 -2.5(3) y
N6 C7 N8 C81 178.45(15) y
N1 C2 C21 C22 33.8(3) y
C3 C2 C21 C22 -147.6(2) y
C2 C21 C22 C24 2.4(3) y
C2 C21 C22 C23 -178.87(18) y
N1 C5 C51 O51 7.7(3) y
C4 C5 C51 O51 -168.7(2) y
N1 C5 C51 O52 -172.56(16) y
C4 C5 C51 O52 11.1(3) y
O51 C51 O52 C53 15.4(3) y
C5 C51 O52 C53 -164.37(15) y
C51 O52 C53 C54 91.83(18) y
O52 C53 C54 C59 -10.2(2) y
O52 C53 C54 C55 170.82(15) y
C59 C54 C55 C56 -1.8(3) y
C53 C54 C55 C56 177.22(17) y
C54 C55 C56 C57 -0.1(3) y
C55 C56 C57 C58 1.8(3) y
C56 C57 C58 C59 -1.6(3) y
C57 C58 C59 C54 -0.3(3) y
C55 C54 C59 C58 2.0(3) y
C53 C54 C59 C58 -177.01(17) y
C7 N6 C61 C62 123.74(16) y
C3 N6 C61 C62 -61.16(19) y
N6 C61 C62 C63 129.52(17) y
N6 C61 C62 C67 -50.2(2) y
C67 C62 C63 C64 0.7(3) y
C61 C62 C63 C64 -179.09(16) y
C62 C63 C64 C65 -0.5(3) y
C63 C64 C65 C66 -0.4(3) y
C64 C65 C66 C67 1.2(3) y
C65 C66 C67 C62 -1.0(3) y
C63 C62 C67 C66 0.1(3) y
C61 C62 C67 C66 179.82(15) y
C7 N8 C81 C83 87.79(19) y
C7 N8 C81 C82 -147.65(16) y
N8 C81 C83 C88 -1.2(2) y
C82 C81 C83 C88 -123.24(19) y
N8 C81 C83 C84 178.17(16) y
C82 C81 C83 C84 56.2(2) y
C88 C83 C84 C85 1.2(3) y
C81 C83 C84 C85 -178.27(18) y
C83 C84 C85 C86 -1.2(3) y
C84 C85 C86 C87 -0.2(3) y
C85 C86 C87 C88 1.7(3) y
C84 C83 C88 C87 0.3(3) y
C81 C83 C88 C87 179.73(18) y
C86 C87 C88 C83 -1.7(3) y
